data_4077862
loop_
_publ_author_name
'Kilah, Nathan L.'
'Wild, S. Bruce'

_publ_section_title
;
 Phosphine Complexes of an Enantiomerically Pure, Atropisomeric Arsenium
 Ion
;
_journal_issue 7
_journal_name_full Organometallics
_journal_page_first 2658
_journal_paper_doi 10.1021/om200853d
_journal_volume 31
_journal_year 2012
_chemical_absolute_configuration rmad
_chemical_compound_source
;
?
;
_chemical_formula_moiety ' C22 H16 As I '
_chemical_formula_sum 'C22 H16 As I'
_chemical_formula_weight 482.20
_chemical_name_systematic
; 
? 
;
_space_group_IT_number 170
_symmetry_cell_setting hexagonal
_symmetry_space_group_name_Hall 'P 65'
_symmetry_space_group_name_H-M 'P 65'
_atom_sites_solution_hydrogens geom
_atom_sites_solution_primary direct
_audit_creation_date 06-14-06
_audit_creation_method CRYSTALS_ver_12-03-99
_audit_update_record
;
2006-06-19 - Report on C22 H16 As1 I1
             by Nathan L. Kilah
             for S. Bruce Wild

2006-06-19 - Passed CheckCif with minor warnings.
;
_cell_angle_alpha 90
_cell_angle_beta 90
_cell_angle_gamma 120
_cell_formula_units_Z 6
_cell_length_a 16.8728(5)
_cell_length_b 16.8728(5)
_cell_length_c 11.2567(2)
_cell_measurement_reflns_used 32747
_cell_measurement_temperature 200
_cell_measurement_theta_max 27
_cell_measurement_theta_min 3
_cell_volume 2775.34(13)
_computing_cell_refinement
; 
 Denzo/Scalepack (Otwinowski & Minor, 1996) 
;
_computing_data_collection
; 
 COLLECT (Nonius BV, 1997) 
;
_computing_data_reduction
; 
 Denzo/Scalepack (Otwinowski & Minor, 1996) 
;
_computing_molecular_graphics
; 
 ORTEP3 (Farrugia 1997) 
;
_computing_publication_material
; 
 CRYSTALS (Watkin et al 2003) 
;
_computing_structure_refinement
; 
 CRYSTALS (Watkin et al 2003) 
;
_computing_structure_solution
; 
 SIR92 (Altomare et al, 1994) 
;
_diffrn_ambient_temperature 200
_diffrn_measured_fraction_theta_full 0.999
_diffrn_measured_fraction_theta_max 0.999
_diffrn_measurement_device_type
; 
Nonius Kappa CCD 
;
_diffrn_measurement_method ' \f and \w scans with CCD '
_diffrn_radiation_monochromator graphite
_diffrn_radiation_type 'Mo K\a'
_diffrn_radiation_wavelength 0.71073
_diffrn_reflns_av_R_equivalents 0.04
_diffrn_reflns_limit_h_max 21
_diffrn_reflns_limit_h_min -21
_diffrn_reflns_limit_k_max 21
_diffrn_reflns_limit_k_min -21
_diffrn_reflns_limit_l_max 13
_diffrn_reflns_limit_l_min -14
_diffrn_reflns_number 35246
_diffrn_reflns_theta_full 27.475
_diffrn_reflns_theta_max 27.475
_diffrn_reflns_theta_min 2.788
_diffrn_standards_decay_% 0.00
_diffrn_standards_interval_count 0
_diffrn_standards_interval_time 0
_diffrn_standards_number 0
_exptl_absorpt_coefficient_mu 3.505
_exptl_absorpt_correction_T_max 0.865
_exptl_absorpt_correction_T_min 0.640
_exptl_absorpt_correction_type integration
_exptl_absorpt_process_details
;
Gaussian integration (Coppens, 1970)
;
_exptl_crystal_colour ' yellow '
_exptl_crystal_density_diffrn 1.731
_exptl_crystal_density_meas ?
_exptl_crystal_description ' needle '
_exptl_crystal_F_000 1404
_exptl_crystal_size_max 0.23
_exptl_crystal_size_mid 0.07
_exptl_crystal_size_min 0.05
_refine_diff_density_max 1.20
_refine_diff_density_min -1.48
_refine_ls_abs_structure_details 'Flack, 0 Friedel-pairs'
_refine_ls_abs_structure_Flack 0.008(12)
_refine_ls_extinction_method None
_refine_ls_goodness_of_fit_ref 1.0007
_refine_ls_hydrogen_treatment noref
_refine_ls_matrix_type full
_refine_ls_number_parameters 218
_refine_ls_number_reflns 2929
_refine_ls_number_restraints 1
_refine_ls_R_factor_all 0.0423
_refine_ls_R_factor_gt 0.0285
_refine_ls_shift/su_max 0.000569
_refine_ls_structure_factor_coef F
_refine_ls_weighting_details
;
 Method, part 1, Chebychev polynomial, (Watkin, 1994, Prince, 1982) 
 [weight] = 1.0/[A~0~*T~0~(x)+A~1~*T~1~(x) ... +A~n-1~]*T~n-1~(x)] 
 where A~i~ are the Chebychev coefficients listed below and x= Fcalc/Fmax 
 Method = Robust Weighting (Prince, 1982) 
 W = [weight] * [1-(deltaF/6*sigmaF)^2^]^2^ 
 A~i~ are: 
 1.75 0.865 1.52 
;
_refine_ls_weighting_scheme calc
_refine_ls_wR_factor_all 0.0339
_refine_ls_wR_factor_gt 0.0301
_refine_ls_wR_factor_ref 0.0301
_reflns_limit_h_max 0
_reflns_limit_h_min -18
_reflns_limit_k_max 21
_reflns_limit_k_min 0
_reflns_limit_l_max 13
_reflns_limit_l_min -14
_reflns_number_gt 2929
_reflns_number_total 4121
_reflns_threshold_expression I>3.00u(I)
_cod_data_source_file om200853d_si_002.cif
_cod_data_source_block kilah10_cif
_cod_depositor_comments
;
The following automatic conversions were performed:

'_symmetry_cell_setting' value 'Hexagonal' changed to 'hexagonal'
according to /home/saulius/struct/CIF-dictionaries/cif_core.dic
dictionary named 'cif_core.dic' version 2.4.1 from 2010-06-29.

Automatic conversion script
Id: cif_fix_values 1715 2011-07-08 13:25:40Z adriana 

The following automatic conversions were performed:

'_exptl_crystal_density_meas' value ' not measured ' was changed to
'?' - the value is perceived as not measured.

Automatic conversion script
Id: cif_fix_values 3008 2015-01-20 13:52:24Z robertas 
;
_cod_original_sg_symbol_Hall 'P 65 '
_cod_original_sg_symbol_H-M 'P 65 '
_cod_original_formula_sum ' C22 H16 As I '
_cod_database_code 4077862

loop_
_symmetry_equiv_pos_as_xyz
x,y,z
x-y,x,z+5/6
-y,x-y,z+2/3
-x,-y,z+1/2
-x+y,-x,z+1/3
y,-x+y,z+1/6

loop_
_atom_site_label
_atom_site_type_symbol
_atom_site_fract_x
_atom_site_fract_y
_atom_site_fract_z
_atom_site_U_iso_or_equiv
_atom_site_occupancy
_atom_site_adp_type
_atom_site_refinement_flags_posn
I1 I 0.25565(2) 0.22432(2) 0.79801(6) 0.0560 1.0000 Uani .
As1 As 0.28741(3) 0.27831(3) 0.58037(6) 0.0402 1.0000 Uani .
C1 C 0.4203(3) 0.3213(3) 0.5737(4) 0.0395 1.0000 Uani .
C2 C 0.2494(3) 0.1563(3) 0.5094(4) 0.0409 1.0000 Uani .
C10 C 0.4336(3) 0.1863(3) 0.5073(3) 0.0328 1.0000 Uani .
C11 C 0.4482(2) 0.2517(3) 0.5929(3) 0.0350 1.0000 Uani .
C12 C 0.4932(3) 0.2533(3) 0.7008(3) 0.0355 1.0000 Uani .
C13 C 0.5267(3) 0.1958(3) 0.7187(3) 0.0382 1.0000 Uani .
C14 C 0.5140(2) 0.1291(3) 0.6324(4) 0.0338 1.0000 Uani .
C15 C 0.5496(3) 0.0699(3) 0.6482(3) 0.0380 1.0000 Uani .
C16 C 0.5320(3) 0.0010(3) 0.5700(4) 0.0454 1.0000 Uani .
C17 C 0.4774(3) -0.0100(3) 0.4689(4) 0.0448 1.0000 Uani .
C18 C 0.4441(3) 0.0481(3) 0.4482(3) 0.0400 1.0000 Uani .
C19 C 0.4640(3) 0.1220(3) 0.5276(3) 0.0330 1.0000 Uani .
C20 C 0.3881(3) 0.1865(2) 0.3921(3) 0.0333 1.0000 Uani .
C21 C 0.2987(3) 0.1699(3) 0.3940(3) 0.0367 1.0000 Uani .
C22 C 0.2561(3) 0.1698(3) 0.2851(4) 0.0440 1.0000 Uani .
C23 C 0.3005(3) 0.1851(3) 0.1797(4) 0.0467 1.0000 Uani .
C24 C 0.3911(3) 0.2029(3) 0.1743(3) 0.0380 1.0000 Uani .
C25 C 0.4385(3) 0.2196(3) 0.0648(3) 0.0426 1.0000 Uani .
C26 C 0.5274(3) 0.2405(3) 0.0613(4) 0.0476 1.0000 Uani .
C27 C 0.5744(3) 0.2442(3) 0.1674(4) 0.0430 1.0000 Uani .
C28 C 0.5297(3) 0.2274(3) 0.2744(3) 0.0380 1.0000 Uani .
C29 C 0.4362(3) 0.2049(3) 0.2822(3) 0.0346 1.0000 Uani .
H11 H 0.4511 0.3697 0.6358 0.0471 1.0000 Uiso R
H12 H 0.4428 0.3487 0.4933 0.0471 1.0000 Uiso R
H21 H 0.2653 0.1200 0.5647 0.0486 1.0000 Uiso R
H22 H 0.1818 0.1228 0.4950 0.0486 1.0000 Uiso R
H121 H 0.5002 0.2976 0.7647 0.0375 1.0000 Uiso R
H131 H 0.5609 0.2007 0.7935 0.0423 1.0000 Uiso R
H151 H 0.5888 0.0785 0.7191 0.0433 1.0000 Uiso R
H161 H 0.5573 -0.0407 0.5837 0.0570 1.0000 Uiso R
H171 H 0.4628 -0.0610 0.4119 0.0537 1.0000 Uiso R
H181 H 0.4052 0.0388 0.3767 0.0498 1.0000 Uiso R
H221 H 0.1920 0.1585 0.2862 0.0566 1.0000 Uiso R
H231 H 0.2681 0.1834 0.1046 0.0606 1.0000 Uiso R
H251 H 0.4059 0.2160 -0.0110 0.0521 1.0000 Uiso R
H261 H 0.5598 0.2533 -0.0168 0.0561 1.0000 Uiso R
H271 H 0.6396 0.2590 0.1645 0.0520 1.0000 Uiso R
H281 H 0.5634 0.2310 0.3491 0.0465 1.0000 Uiso R

loop_
_atom_site_aniso_label
_atom_site_aniso_U_11
_atom_site_aniso_U_22
_atom_site_aniso_U_33
_atom_site_aniso_U_23
_atom_site_aniso_U_13
_atom_site_aniso_U_12
I1 0.0691(2) 0.0708(2) 0.03692(13) 0.00165(13) 0.00796(13) 0.04160(18)
As1 0.0490(2) 0.0412(2) 0.0381(2) 0.00057(17) 0.00136(17) 0.02846(19)
C1 0.047(2) 0.0355(18) 0.0370(19) -0.0033(15) 0.0001(17) 0.0210(17)
C2 0.041(2) 0.040(2) 0.040(2) -0.0027(16) 0.0017(16) 0.0194(18)
C10 0.0370(19) 0.0333(18) 0.0284(17) -0.0010(14) 0.0007(13) 0.0178(16)
C11 0.0312(17) 0.0340(18) 0.0320(18) -0.0018(14) 0.0019(13) 0.0105(15)
C12 0.0331(19) 0.0319(19) 0.0291(19) -0.0072(13) -0.0004(14) 0.0069(15)
C13 0.037(2) 0.038(2) 0.0311(19) -0.0013(15) -0.0004(14) 0.0128(17)
C14 0.0332(16) 0.0321(16) 0.0313(16) 0.0055(14) 0.0058(14) 0.0127(14)
C15 0.0313(18) 0.040(2) 0.037(2) 0.0091(15) 0.0013(14) 0.0138(16)
C16 0.048(2) 0.046(2) 0.049(2) 0.0111(19) 0.0111(19) 0.0283(19)
C17 0.060(3) 0.037(2) 0.036(2) -0.0050(17) 0.0038(19) 0.0232(19)
C18 0.051(2) 0.041(2) 0.0313(19) -0.0023(15) -0.0011(15) 0.0259(18)
C19 0.0342(19) 0.0378(19) 0.0273(18) 0.0002(14) 0.0031(14) 0.0182(16)
C20 0.0398(19) 0.0311(17) 0.0315(19) -0.0029(13) -0.0048(15) 0.0197(15)
C21 0.041(2) 0.0348(19) 0.035(2) -0.0041(14) -0.0029(15) 0.0199(16)
C22 0.049(2) 0.056(3) 0.037(2) -0.0086(17) -0.0096(17) 0.033(2)
C23 0.061(3) 0.055(3) 0.036(2) -0.0062(17) -0.0104(18) 0.038(2)
C24 0.052(2) 0.036(2) 0.0285(17) -0.0033(14) -0.0058(15) 0.0239(19)
C25 0.061(3) 0.039(2) 0.0292(19) -0.0026(15) -0.0051(17) 0.0259(19)
C26 0.065(3) 0.046(2) 0.028(2) 0.0039(16) 0.0051(18) 0.025(2)
C27 0.056(3) 0.041(2) 0.034(2) 0.0036(16) 0.0055(16) 0.026(2)
C28 0.049(2) 0.0404(19) 0.0274(18) 0.0015(13) 0.0004(14) 0.0245(18)
C29 0.046(2) 0.0304(17) 0.0292(18) -0.0004(13) -0.0011(15) 0.0202(16)

loop_
_atom_type_symbol
_atom_type_scat_dispersion_real
_atom_type_scat_dispersion_imag
_atom_type_scat_Cromer_Mann_a1
_atom_type_scat_Cromer_Mann_b1
_atom_type_scat_Cromer_Mann_a2
_atom_type_scat_Cromer_Mann_b2
_atom_type_scat_Cromer_Mann_a3
_atom_type_scat_Cromer_Mann_b3
_atom_type_scat_Cromer_Mann_a4
_atom_type_scat_Cromer_Mann_b4
_atom_type_scat_Cromer_Mann_c
_atom_type_scat_source
'C   ' 0.0033 0.0016 2.3100 20.8439 1.0200 10.2075 1.5886 0.5687 0.8650 51.6512 0.2156 International_Tables_Vol_IV_Table_2.2B
'H   ' 0.0000 0.0000 0.4930 10.5109 0.3229 26.1257 0.1402 3.1424 0.0408 57.7998 0.0030 International_Tables_Vol_IV_Table_2.2B
'As  ' 0.0499 2.0058 16.6723 2.6345 6.0701 0.2647 3.4313 12.9479 4.2779 47.7972 2.5310 International_Tables_Vol_IV_Table_2.2B
'I   ' -0.4742 1.8119 20.1472 4.3470 18.9949 0.3814 7.5138 27.7660 2.2735 66.8776 4.0712 International_Tables_Vol_IV_Table_2.2B

loop_
_exptl_crystal_face_index_h
_exptl_crystal_face_index_k
_exptl_crystal_face_index_l
_exptl_crystal_face_perp_dist
1 0 0 0.010
-1 0 0 0.050
0 1 0 0.001
0 -1 0 0.050
1 1 0 0.001
0 0 1 0.100
0 0 -1 0.130
-10 10 0 0.010
10 -10 0 0.040
4 -4 -4 0.110

loop_
_geom_angle_atom_site_label_1
_geom_angle_atom_site_label_2
_geom_angle_atom_site_label_3
_geom_angle
_geom_angle_publ_flag
I1 As1 C1 99.38(12) yes
I1 As1 C2 96.51(13) yes
C1 As1 C2 94.82(16) yes
As1 C1 C11 116.9(3) yes
As1 C1 H11 107.670 no
C11 C1 H11 107.580 no
As1 C1 H12 107.560 no
C11 C1 H12 107.481 no
H11 C1 H12 109.467 no
As1 C2 C21 108.8(3) yes
As1 C2 H21 109.702 no
C21 C2 H21 109.594 no
As1 C2 H22 109.674 no
C21 C2 H22 109.611 no
H21 C2 H22 109.466 no
C11 C10 C19 120.2(3) yes
C11 C10 C20 118.8(3) yes
C19 C10 C20 121.0(3) yes
C1 C11 C10 121.8(4) yes
C1 C11 C12 119.0(3) yes
C10 C11 C12 119.2(4) yes
C11 C12 C13 121.3(3) yes
C11 C12 H121 119.346 no
C13 C12 H121 119.376 no
C12 C13 C14 120.8(4) yes
C12 C13 H131 119.551 no
C14 C13 H131 119.625 no
C13 C14 C15 121.8(4) yes
C13 C14 C19 118.9(4) yes
C15 C14 C19 119.3(4) yes
C14 C15 C16 122.2(4) yes
C14 C15 H151 118.917 no
C16 C15 H151 118.865 no
C15 C16 C17 118.6(4) yes
C15 C16 H161 120.708 no
C17 C16 H161 120.677 no
C16 C17 C18 120.9(4) yes
C16 C17 H171 119.517 no
C18 C17 H171 119.560 no
C17 C18 C19 121.0(4) yes
C17 C18 H181 119.559 no
C19 C18 H181 119.407 no
C10 C19 C18 123.0(3) yes
C10 C19 C14 119.4(3) yes
C18 C19 C14 117.6(4) yes
C10 C20 C21 119.3(3) yes
C10 C20 C29 120.8(3) yes
C21 C20 C29 119.9(3) yes
C2 C21 C20 120.5(4) yes
C2 C21 C22 120.4(4) yes
C20 C21 C22 119.0(4) yes
C21 C22 C23 121.6(4) yes
C21 C22 H221 119.238 no
C23 C22 H221 119.207 no
C22 C23 C24 121.1(4) yes
C22 C23 H231 119.518 no
C24 C23 H231 119.366 no
C23 C24 C25 121.7(4) yes
C23 C24 C29 118.6(4) yes
C25 C24 C29 119.7(4) yes
C24 C25 C26 121.0(4) yes
C24 C25 H251 119.428 no
C26 C25 H251 119.544 no
C25 C26 C27 120.5(4) yes
C25 C26 H261 119.681 no
C27 C26 H261 119.815 no
C26 C27 C28 119.5(5) yes
C26 C27 H271 120.316 no
C28 C27 H271 120.201 no
C27 C28 C29 121.9(4) yes
C27 C28 H281 119.099 no
C29 C28 H281 119.029 no
C28 C29 C20 122.9(3) yes
C28 C29 C24 117.4(4) yes
C20 C29 C24 119.7(4) yes

loop_
_geom_bond_atom_site_label_1
_geom_bond_atom_site_label_2
_geom_bond_distance
_geom_bond_publ_flag
I1 As1 2.5751(5) yes
As1 C1 1.983(4) yes
As1 C2 1.992(4) yes
C1 C11 1.485(6) yes
C1 H11 1.000 no
C1 H12 1.000 no
C2 C21 1.498(6) yes
C2 H21 1.000 no
C2 H22 1.000 no
C10 C11 1.391(5) yes
C10 C19 1.431(6) yes
C10 C20 1.508(5) yes
C11 C12 1.425(5) yes
C12 C13 1.361(6) yes
C12 H121 1.000 no
C13 C14 1.420(6) yes
C13 H131 1.000 no
C14 C15 1.410(6) yes
C14 C19 1.421(5) yes
C15 C16 1.368(7) yes
C15 H151 1.000 no
C16 C17 1.417(7) yes
C16 H161 1.000 no
C17 C18 1.373(6) yes
C17 H171 1.000 no
C18 C19 1.430(5) yes
C18 H181 1.000 no
C20 C21 1.390(6) yes
C20 C29 1.427(5) yes
C21 C22 1.420(6) yes
C22 C23 1.357(7) yes
C22 H221 1.000 no
C23 C24 1.406(7) yes
C23 H231 1.000 no
C24 C25 1.418(6) yes
C24 C29 1.424(5) yes
C25 C26 1.360(7) yes
C25 H251 1.000 no
C26 C27 1.418(7) yes
C26 H261 1.000 no
C27 C28 1.374(6) yes
C27 H271 1.000 no
C28 C29 1.428(6) yes
C28 H281 1.000 no

loop_
_geom_torsion_atom_site_label_1
_geom_torsion_atom_site_label_2
_geom_torsion_atom_site_label_3
_geom_torsion_atom_site_label_4
_geom_torsion
_geom_torsion_publ_flag
I1 As1 C1 C11 62.9(3) no
C2 As1 C1 C11 -34.5(3) no
I1 As1 C2 C21 -153.9(3) no
C1 As1 C2 C21 -53.9(4) no
As1 C1 C11 C10 73.0(5) no
As1 C1 C11 C12 -108.6(4) no
As1 C2 C21 C22 -96.0(4) no
As1 C2 C21 C20 81.4(5) no
C19 C10 C11 C12 -0.3(7) no
C20 C10 C11 C1 0.0(7) no
C19 C10 C11 C1 178.1(4) no
C11 C10 C19 C14 -3.8(7) no
C11 C10 C19 C18 174.3(4) no
C20 C10 C11 C12 -178.5(4) no
C20 C10 C19 C14 174.3(4) no
C20 C10 C19 C18 -7.6(7) no
C11 C10 C20 C21 -63.4(5) no
C11 C10 C20 C29 115.6(5) no
C19 C10 C20 C21 118.5(5) no
C19 C10 C20 C29 -62.5(5) no
C1 C11 C12 C13 -174.6(4) no
C10 C11 C12 C13 3.8(7) no
C11 C12 C13 C14 -3.0(7) no
C12 C13 C14 C19 -1.2(7) no
C12 C13 C14 C15 178.8(4) no
C13 C14 C15 C16 175.0(4) no
C13 C14 C19 C10 4.6(7) no
C13 C14 C19 C18 -173.6(4) no
C19 C14 C15 C16 -4.9(7) no
C15 C14 C19 C10 -175.4(4) no
C15 C14 C19 C18 6.3(7) no
C14 C15 C16 C17 1.1(7) no
C15 C16 C17 C18 1.2(7) no
C16 C17 C18 C19 0.4(7) no
C17 C18 C19 C14 -4.2(7) no
C17 C18 C19 C10 177.6(5) no
C10 C20 C21 C22 -179.7(4) no
C29 C20 C21 C2 -176.2(4) no
C29 C20 C21 C22 1.3(6) no
C10 C20 C29 C24 178.8(4) no
C10 C20 C29 C28 -2.5(6) no
C21 C20 C29 C24 -2.3(6) no
C21 C20 C29 C28 176.5(4) no
C10 C20 C21 C2 2.9(6) no
C2 C21 C22 C23 177.7(4) no
C20 C21 C22 C23 0.3(7) no
C21 C22 C23 C24 -0.9(7) no
C22 C23 C24 C25 -179.6(4) no
C22 C23 C24 C29 -0.2(7) no
C23 C24 C25 C26 177.2(4) no
C29 C24 C25 C26 -2.2(7) no
C23 C24 C29 C20 1.7(6) no
C25 C24 C29 C20 -178.9(4) no
C25 C24 C29 C28 2.3(6) no
C23 C24 C29 C28 -177.1(4) no
C24 C25 C26 C27 1.3(7) no
C25 C26 C27 C28 -0.7(7) no
C26 C27 C28 C29 0.9(7) no
C27 C28 C29 C20 179.5(4) no
C27 C28 C29 C24 -1.7(7) no
